data_7238522
loop_
_publ_author_name
'Kan, Wei-Qiu'
'Yang, Jin'
'Liu, Ying-Ying'
'Ma, Jian-Fang'

_publ_section_title
;
 Effect of organic anions on the self-assembly of Zn(ii)-containing
 coordination polymers based on trigonal N-donor ligands
;
_journal_issue 20
_journal_name_full CrystEngComm
_journal_page_first 6934
_journal_paper_doi 10.1039/c2ce25907a
_journal_volume 14
_journal_year 2012
_chemical_formula_moiety 'C23 H18 N8 O5 Zn'
_chemical_formula_sum 'C23 H18 N8 O5 Zn'
_chemical_formula_weight 551.82
_space_group_IT_number 2
_space_group_name_Hall '-P 1'
_space_group_name_H-M_alt 'P -1'
_symmetry_cell_setting triclinic
_symmetry_space_group_name_Hall '-P 1'
_symmetry_space_group_name_H-M 'P -1'
_atom_sites_solution_hydrogens geom
_atom_sites_solution_primary direct
_atom_sites_solution_secondary difmap
_audit_creation_method SHELXL-97
_cell_angle_alpha 63.618(5)
_cell_angle_beta 80.197(5)
_cell_angle_gamma 81.893(4)
_cell_formula_units_Z 2
_cell_length_a 9.7186(5)
_cell_length_b 11.4928(6)
_cell_length_c 11.6881(6)
_cell_measurement_reflns_used 2095
_cell_measurement_temperature 293(2)
_cell_measurement_theta_max 29.0925
_cell_measurement_theta_min 2.7975
_cell_volume 1149.28(11)
_computing_cell_refinement CrysAlis
_computing_data_collection 'CrysAlis (Oxford Diffraction, 2006)'
_computing_data_reduction CrysAlis
_computing_structure_refinement 'SHELXL-97 (Sheldrick, 2008)'
_computing_structure_solution 'SHELXL-97 (Sheldrick, 2008)'
_diffrn_ambient_temperature 293(2)
_diffrn_detector_area_resol_mean 10.0
_diffrn_measured_fraction_theta_full 0.995
_diffrn_measured_fraction_theta_max 0.995
_diffrn_measurement_device_type 'Oxford Diffraction Gemini R Ultra'
_diffrn_measurement_method '\w scan'
_diffrn_radiation_monochromator graphite
_diffrn_radiation_source 'fine-focus sealed tube'
_diffrn_radiation_type MoK\a
_diffrn_radiation_wavelength 0.71069
_diffrn_reflns_av_R_equivalents 0.0497
_diffrn_reflns_av_sigmaI/netI 0.0868
_diffrn_reflns_limit_h_max 11
_diffrn_reflns_limit_h_min -11
_diffrn_reflns_limit_k_max 13
_diffrn_reflns_limit_k_min -10
_diffrn_reflns_limit_l_max 14
_diffrn_reflns_limit_l_min -11
_diffrn_reflns_number 7529
_diffrn_reflns_theta_full 25.00
_diffrn_reflns_theta_max 25.35
_diffrn_reflns_theta_min 2.80
_exptl_absorpt_coefficient_mu 1.123
_exptl_absorpt_correction_T_max 0.8149
_exptl_absorpt_correction_T_min 0.7743
_exptl_absorpt_correction_type multi-scan
_exptl_absorpt_process_details
;
CrysAlis (Oxford Diffraction, 2006)
;
_exptl_crystal_colour colorless
_exptl_crystal_density_diffrn 1.595
_exptl_crystal_density_method 'not measured'
_exptl_crystal_description block
_exptl_crystal_F_000 564
_exptl_crystal_size_max 0.24
_exptl_crystal_size_mid 0.21
_exptl_crystal_size_min 0.19
_refine_diff_density_max 0.476
_refine_diff_density_min -0.365
_refine_diff_density_rms 0.074
_refine_ls_extinction_method none
_refine_ls_goodness_of_fit_ref 1.016
_refine_ls_hydrogen_treatment constr
_refine_ls_matrix_type full
_refine_ls_number_parameters 334
_refine_ls_number_reflns 4189
_refine_ls_number_restraints 0
_refine_ls_restrained_S_all 1.016
_refine_ls_R_factor_all 0.0881
_refine_ls_R_factor_gt 0.0565
_refine_ls_shift/su_max 0.000
_refine_ls_shift/su_mean 0.000
_refine_ls_structure_factor_coef Fsqd
_refine_ls_weighting_details 'calc w=1/[\s^2^(Fo^2^)+(0.0494P)^2^+0.0000P] where P=(Fo^2^+2Fc^2^)/3'
_refine_ls_weighting_scheme calc
_refine_ls_wR_factor_gt 0.1093
_refine_ls_wR_factor_ref 0.1252
_reflns_number_gt 2988
_reflns_number_total 4189
_reflns_threshold_expression >2\s(I)
_cod_data_source_file c2ce25907a.txt
_cod_data_source_block compound-6
_cod_original_cell_volume 1149.29(10)
_cod_original_sg_symbol_H-M p-1
_cod_database_code 7238522

loop_
_symmetry_equiv_pos_as_xyz
'x, y, z'
'-x, -y, -z'

loop_
_atom_site_label
_atom_site_type_symbol
_atom_site_fract_x
_atom_site_fract_y
_atom_site_fract_z
_atom_site_U_iso_or_equiv
_atom_site_adp_type
_atom_site_occupancy
_atom_site_symmetry_multiplicity
_atom_site_calc_flag
_atom_site_refinement_flags
Zn1 Zn 0.59917(5) 0.23428(4) -0.13121(5) 0.03612(19) Uani 1 1 d .
C1 C 0.4202(4) 0.4851(4) -0.2243(4) 0.0429(11) Uani 1 1 d .
H1 H 0.3660 0.4441 -0.1457 0.052 Uiso 1 1 calc R
C2 C 0.3836(4) 0.6125(4) -0.3031(5) 0.0462(12) Uani 1 1 d .
H2 H 0.3052 0.6561 -0.2779 0.055 Uiso 1 1 calc R
C3 C 0.4629(4) 0.6755(4) -0.4194(4) 0.0422(11) Uani 1 1 d .
H3 H 0.4399 0.7620 -0.4734 0.051 Uiso 1 1 calc R
C4 C 0.5787(4) 0.6066(4) -0.4544(4) 0.0330(10) Uani 1 1 d .
C5 C 0.6081(4) 0.4792(4) -0.3695(4) 0.0346(10) Uani 1 1 d .
H5 H 0.6861 0.4335 -0.3923 0.041 Uiso 1 1 calc R
C6 C 0.6697(4) 0.6692(4) -0.5756(4) 0.0339(10) Uani 1 1 d .
C7 C 0.7730(4) 0.9325(4) -0.8615(4) 0.0387(11) Uani 1 1 d .
H7A H 0.8353 0.9210 -0.9305 0.046 Uiso 1 1 calc R
H7B H 0.6817 0.9654 -0.8909 0.046 Uiso 1 1 calc R
C8 C 0.7569(5) 1.1031(5) -0.7808(5) 0.0477(12) Uani 1 1 d .
H8 H 0.6610 1.1049 -0.7548 0.057 Uiso 1 1 calc R
C9 C 0.9668(5) 1.1373(5) -0.8195(5) 0.0555(13) Uani 1 1 d .
H9 H 1.0495 1.1725 -0.8249 0.067 Uiso 1 1 calc R
C10 C 0.8364(4) 0.6929(4) -0.7223(4) 0.0351(10) Uani 1 1 d .
C11 C 0.9657(4) 0.6706(4) -0.7994(4) 0.0352(10) Uani 1 1 d .
C12 C 0.9774(4) 0.5733(5) -0.8403(5) 0.0485(12) Uani 1 1 d .
H12 H 0.9025 0.5235 -0.8234 0.058 Uiso 1 1 calc R
C13 C 1.1017(5) 0.5514(5) -0.9062(5) 0.0542(13) Uani 1 1 d .
H13 H 1.1103 0.4894 -0.9382 0.065 Uiso 1 1 calc R
C14 C 1.2125(4) 0.6212(4) -0.9244(4) 0.0430(11) Uani 1 1 d .
H14 H 1.2959 0.6057 -0.9696 0.052 Uiso 1 1 calc R
C15 C 1.0826(4) 0.7370(4) -0.8209(4) 0.0368(10) Uani 1 1 d .
H15 H 1.0753 0.8023 -0.7932 0.044 Uiso 1 1 calc R
C16 C 0.3902(4) 0.1866(4) 0.0692(4) 0.0343(10) Uani 1 1 d .
C17 C 0.3237(4) -0.0906(4) 0.2534(4) 0.0377(10) Uani 1 1 d .
C18 C 0.2918(4) 0.0197(4) 0.2909(4) 0.0329(10) Uani 1 1 d .
C19 C 0.2199(4) -0.0032(5) 0.4123(4) 0.0453(11) Uani 1 1 d .
H19 H 0.1974 -0.0873 0.4695 0.054 Uiso 1 1 calc R
C20 C 0.1817(5) 0.0966(5) 0.4486(5) 0.0537(13) Uani 1 1 d .
H20 H 0.1316 0.0803 0.5288 0.064 Uiso 1 1 calc R
C21 C 0.2180(5) 0.2205(5) 0.3659(5) 0.0509(13) Uani 1 1 d .
H21 H 0.1919 0.2881 0.3902 0.061 Uiso 1 1 calc R
C22 C 0.2924(4) 0.2450(4) 0.2475(4) 0.0452(12) Uani 1 1 d .
H22 H 0.3199 0.3284 0.1937 0.054 Uiso 1 1 calc R
C23 C 0.3271(4) 0.1455(4) 0.2074(4) 0.0309(9) Uani 1 1 d .
N1 N 0.5319(3) 0.4173(3) -0.2568(3) 0.0344(8) Uani 1 1 d .
N2 N 0.7811(3) 0.6021(3) -0.6133(3) 0.0357(8) Uani 1 1 d .
N3 N 0.6522(3) 0.7928(3) -0.6558(3) 0.0361(8) Uani 1 1 d .
N4 N 0.7608(3) 0.8071(3) -0.7495(3) 0.0342(8) Uani 1 1 d .
N5 N 0.8259(3) 1.0259(3) -0.8326(3) 0.0354(8) Uani 1 1 d .
N6 N 0.9645(4) 1.0466(3) -0.8582(4) 0.0490(10) Uani 1 1 d .
N7 N 0.8429(4) 1.1766(4) -0.7714(4) 0.0561(11) Uani 1 1 d .
N8 N 1.2060(3) 0.7114(3) -0.8798(3) 0.0374(9) Uani 1 1 d .
O1 O 0.3139(3) 0.2184(3) -0.0148(3) 0.0485(8) Uani 1 1 d .
O2 O 0.5233(3) 0.1988(3) 0.0463(3) 0.0427(8) Uani 1 1 d .
O3 O 0.3941(3) -0.0696(3) 0.1447(3) 0.0452(8) Uani 1 1 d .
O4 O 0.2801(3) -0.1989(3) 0.3269(3) 0.0523(9) Uani 1 1 d .
O1W O 0.0528(4) -0.3411(4) 0.5011(5) 0.1105(17) Uani 1 1 d .
H1A H 0.0973 -0.3052 0.4263 0.166 Uiso 1 1 d R
H1B H 0.0976 -0.4131 0.5424 0.166 Uiso 1 1 d R

loop_
_atom_site_aniso_label
_atom_site_aniso_U_11
_atom_site_aniso_U_22
_atom_site_aniso_U_33
_atom_site_aniso_U_23
_atom_site_aniso_U_13
_atom_site_aniso_U_12
Zn1 0.0314(3) 0.0330(3) 0.0391(3) -0.0128(2) 0.0023(2) -0.0047(2)
C1 0.034(2) 0.042(3) 0.048(3) -0.019(2) 0.009(2) -0.007(2)
C2 0.035(2) 0.042(3) 0.055(3) -0.020(2) 0.005(2) 0.004(2)
C3 0.035(2) 0.036(2) 0.047(3) -0.011(2) -0.006(2) -0.0030(19)
C4 0.025(2) 0.035(2) 0.041(3) -0.019(2) 0.0019(19) -0.0052(17)
C5 0.028(2) 0.033(2) 0.036(3) -0.010(2) 0.0013(19) -0.0024(17)
C6 0.025(2) 0.037(2) 0.039(3) -0.016(2) -0.0040(19) -0.0026(18)
C7 0.038(2) 0.037(2) 0.033(3) -0.009(2) 0.000(2) -0.0048(19)
C8 0.038(3) 0.052(3) 0.054(3) -0.025(3) -0.004(2) -0.001(2)
C9 0.043(3) 0.045(3) 0.080(4) -0.024(3) -0.017(3) -0.006(2)
C10 0.028(2) 0.037(2) 0.040(3) -0.017(2) 0.0002(19) -0.0083(19)
C11 0.032(2) 0.038(2) 0.032(2) -0.011(2) -0.0019(19) -0.0056(18)
C12 0.033(3) 0.059(3) 0.058(3) -0.028(3) 0.001(2) -0.015(2)
C13 0.041(3) 0.069(3) 0.069(4) -0.046(3) -0.003(3) -0.005(2)
C14 0.032(2) 0.052(3) 0.044(3) -0.023(2) -0.001(2) 0.000(2)
C15 0.033(2) 0.031(2) 0.042(3) -0.013(2) -0.001(2) -0.0021(18)
C16 0.036(2) 0.028(2) 0.037(3) -0.015(2) 0.004(2) -0.0042(18)
C17 0.031(2) 0.036(3) 0.040(3) -0.009(2) -0.011(2) -0.0014(19)
C18 0.030(2) 0.033(2) 0.032(2) -0.011(2) -0.0032(18) -0.0001(18)
C19 0.043(3) 0.052(3) 0.037(3) -0.015(2) 0.000(2) -0.009(2)
C20 0.051(3) 0.073(4) 0.042(3) -0.032(3) 0.006(2) -0.004(3)
C21 0.051(3) 0.058(3) 0.056(3) -0.037(3) -0.003(2) -0.005(2)
C22 0.042(3) 0.042(3) 0.054(3) -0.023(2) 0.001(2) -0.009(2)
C23 0.021(2) 0.033(2) 0.040(2) -0.016(2) -0.0041(18) -0.0017(16)
N1 0.0289(19) 0.0349(19) 0.035(2) -0.0116(17) 0.0025(16) -0.0071(15)
N2 0.0289(19) 0.034(2) 0.040(2) -0.0136(18) 0.0001(16) -0.0055(15)
N3 0.0325(19) 0.036(2) 0.033(2) -0.0103(18) 0.0008(16) -0.0049(15)
N4 0.0322(19) 0.0296(19) 0.032(2) -0.0063(16) 0.0036(16) -0.0063(15)
N5 0.0314(19) 0.0311(19) 0.039(2) -0.0102(17) -0.0005(16) -0.0072(15)
N6 0.033(2) 0.042(2) 0.072(3) -0.026(2) -0.0002(19) -0.0045(17)
N7 0.052(3) 0.053(3) 0.071(3) -0.035(2) -0.016(2) 0.007(2)
N8 0.0268(19) 0.038(2) 0.044(2) -0.0177(18) 0.0053(16) -0.0058(15)
O1 0.0493(19) 0.051(2) 0.040(2) -0.0102(16) -0.0118(16) -0.0119(15)
O2 0.0287(16) 0.059(2) 0.0401(18) -0.0223(16) 0.0072(13) -0.0140(14)
O3 0.0524(19) 0.0380(17) 0.0436(19) -0.0201(16) 0.0075(16) -0.0056(14)
O4 0.058(2) 0.0355(18) 0.058(2) -0.0155(17) 0.0024(17) -0.0123(15)
O1W 0.083(3) 0.089(3) 0.117(4) -0.021(3) 0.022(3) 0.005(2)

loop_
_atom_type_symbol
_atom_type_description
_atom_type_scat_dispersion_real
_atom_type_scat_dispersion_imag
_atom_type_scat_source
C C 0.0033 0.0016 'International Tables Vol C Tables 4.2.6.8 and 6.1.1.4'
H H 0.0000 0.0000 'International Tables Vol C Tables 4.2.6.8 and 6.1.1.4'
N N 0.0061 0.0033 'International Tables Vol C Tables 4.2.6.8 and 6.1.1.4'
O O 0.0106 0.0060 'International Tables Vol C Tables 4.2.6.8 and 6.1.1.4'
Zn Zn 0.2839 1.4301 'International Tables Vol C Tables 4.2.6.8 and 6.1.1.4'

loop_
_geom_angle_atom_site_label_1
_geom_angle_atom_site_label_2
_geom_angle_atom_site_label_3
_geom_angle
_geom_angle_site_symmetry_1
_geom_angle_site_symmetry_3
O2 Zn1 O3 106.44(12) . 2_655
O2 Zn1 N1 111.09(12) . .
O3 Zn1 N1 128.71(13) 2_655 .
O2 Zn1 N8 94.88(13) . 2_764
O3 Zn1 N8 115.40(13) 2_655 2_764
N1 Zn1 N8 95.06(13) . 2_764
O2 Zn1 C17 134.22(13) . 2_655
O3 Zn1 C17 28.38(12) 2_655 2_655
N1 Zn1 C17 109.59(13) . 2_655
N8 Zn1 C17 101.61(13) 2_764 2_655
N1 C1 C2 122.4(4) . .
N1 C1 H1 118.8 . .
C2 C1 H1 118.8 . .
C1 C2 C3 119.9(4) . .
C1 C2 H2 120.1 . .
C3 C2 H2 120.1 . .
C2 C3 C4 118.4(4) . .
C2 C3 H3 120.8 . .
C4 C3 H3 120.8 . .
C5 C4 C3 117.9(4) . .
C5 C4 C6 121.0(3) . .
C3 C4 C6 121.1(4) . .
N1 C5 C4 124.1(4) . .
N1 C5 H5 117.9 . .
C4 C5 H5 117.9 . .
N3 C6 N2 114.7(3) . .
N3 C6 C4 123.5(3) . .
N2 C6 C4 121.9(4) . .
N5 C7 N4 111.6(3) . .
N5 C7 H7A 109.3 . .
N4 C7 H7A 109.3 . .
N5 C7 H7B 109.3 . .
N4 C7 H7B 109.3 . .
H7A C7 H7B 108.0 . .
N7 C8 N5 110.8(4) . .
N7 C8 H8 124.6 . .
N5 C8 H8 124.6 . .
N6 C9 N7 116.4(4) . .
N6 C9 H9 121.8 . .
N7 C9 H9 121.8 . .
N2 C10 N4 110.1(3) . .
N2 C10 C11 124.1(4) . .
N4 C10 C11 125.7(4) . .
C12 C11 C15 118.3(4) . .
C12 C11 C10 120.6(4) . .
C15 C11 C10 120.8(4) . .
C13 C12 C11 118.8(4) . .
C13 C12 H12 120.6 . .
C11 C12 H12 120.6 . .
C14 C13 C12 119.7(4) . .
C14 C13 H13 120.2 . .
C12 C13 H13 120.2 . .
N8 C14 C13 122.6(4) . .
N8 C14 H14 118.7 . .
C13 C14 H14 118.7 . .
N8 C15 C11 122.9(4) . .
N8 C15 H15 118.5 . .
C11 C15 H15 118.5 . .
O1 C16 O2 123.8(4) . .
O1 C16 C23 119.9(4) . .
O2 C16 C23 115.9(4) . .
O4 C17 O3 121.7(4) . .
O4 C17 C18 120.0(4) . .
O3 C17 C18 118.3(4) . .
O4 C17 Zn1 74.7(3) . 2_655
O3 C17 Zn1 47.1(2) . 2_655
C18 C17 Zn1 165.1(3) . 2_655
C23 C18 C19 118.8(4) . .
C23 C18 C17 122.2(3) . .
C19 C18 C17 119.0(4) . .
C20 C19 C18 121.1(4) . .
C20 C19 H19 119.5 . .
C18 C19 H19 119.5 . .
C21 C20 C19 119.7(4) . .
C21 C20 H20 120.1 . .
C19 C20 H20 120.1 . .
C22 C21 C20 120.4(4) . .
C22 C21 H21 119.8 . .
C20 C21 H21 119.8 . .
C21 C22 C23 120.4(4) . .
C21 C22 H22 119.8 . .
C23 C22 H22 119.8 . .
C18 C23 C22 119.5(4) . .
C18 C23 C16 124.2(3) . .
C22 C23 C16 116.1(4) . .
C5 N1 C1 117.3(3) . .
C5 N1 Zn1 120.0(3) . .
C1 N1 Zn1 122.3(3) . .
C10 N2 C6 102.7(3) . .
C6 N3 N4 102.7(3) . .
C10 N4 N3 109.8(3) . .
C10 N4 C7 131.0(3) . .
N3 N4 C7 119.0(3) . .
C8 N5 N6 109.7(4) . .
C8 N5 C7 129.2(4) . .
N6 N5 C7 121.1(3) . .
C9 N6 N5 101.4(3) . .
C8 N7 C9 101.8(4) . .
C15 N8 C14 117.6(4) . .
C15 N8 Zn1 124.9(3) . 2_764
C14 N8 Zn1 115.8(3) . 2_764
C16 O2 Zn1 113.0(3) . .
C17 O3 Zn1 104.6(3) . 2_655
H1A O1W H1B 107.7 . .

loop_
_geom_bond_atom_site_label_1
_geom_bond_atom_site_label_2
_geom_bond_distance
_geom_bond_site_symmetry_2
Zn1 O2 1.956(3) .
Zn1 O3 1.959(3) 2_655
Zn1 N1 2.050(3) .
Zn1 N8 2.116(3) 2_764
Zn1 C17 2.590(4) 2_655
C1 N1 1.346(5) .
C1 C2 1.373(6) .
C1 H1 0.9300 .
C2 C3 1.376(6) .
C2 H2 0.9300 .
C3 C4 1.393(5) .
C3 H3 0.9300 .
C4 C5 1.378(6) .
C4 C6 1.468(5) .
C5 N1 1.332(5) .
C5 H5 0.9300 .
C6 N3 1.315(5) .
C6 N2 1.365(5) .
C7 N5 1.439(5) .
C7 N4 1.457(5) .
C7 H7A 0.9700 .
C7 H7B 0.9700 .
C8 N7 1.318(6) .
C8 N5 1.333(5) .
C8 H8 0.9300 .
C9 N6 1.313(6) .
C9 N7 1.346(6) .
C9 H9 0.9300 .
C10 N2 1.321(5) .
C10 N4 1.342(5) .
C10 C11 1.478(5) .
C11 C12 1.383(6) .
C11 C15 1.383(5) .
C12 C13 1.372(6) .
C12 H12 0.9300 .
C13 C14 1.365(6) .
C13 H13 0.9300 .
C14 N8 1.342(5) .
C14 H14 0.9300 .
C15 N8 1.341(5) .
C15 H15 0.9300 .
C16 O1 1.225(5) .
C16 O2 1.291(5) .
C16 C23 1.508(6) .
C17 O4 1.242(5) .
C17 O3 1.272(5) .
C17 C18 1.495(6) .
C17 Zn1 2.590(4) 2_655
C18 C23 1.390(5) .
C18 C19 1.398(5) .
C19 C20 1.375(6) .
C19 H19 0.9300 .
C20 C21 1.374(6) .
C20 H20 0.9300 .
C21 C22 1.373(6) .
C21 H21 0.9300 .
C22 C23 1.398(5) .
C22 H22 0.9300 .
N3 N4 1.355(4) .
N5 N6 1.360(4) .
N8 Zn1 2.116(3) 2_764
O3 Zn1 1.959(3) 2_655
O1W H1A 0.8500 .
O1W H1B 0.8500 .

loop_
_geom_hbond_atom_site_label_D
_geom_hbond_atom_site_label_H
_geom_hbond_atom_site_label_A
_geom_hbond_distance_DH
_geom_hbond_distance_HA
_geom_hbond_distance_DA
_geom_hbond_angle_DHA
_geom_hbond_site_symmetry_A
O1W H1A O4 0.85 2.15 2.867(5) 141.2 .
O1W H1B N2 0.85 2.19 3.030(5) 168.8 2_655

loop_
_geom_torsion_atom_site_label_1
_geom_torsion_atom_site_label_2
_geom_torsion_atom_site_label_3
_geom_torsion_atom_site_label_4
_geom_torsion
_geom_torsion_site_symmetry_1
_geom_torsion_site_symmetry_4
N1 C1 C2 C3 -0.5(7) . .
C1 C2 C3 C4 0.6(7) . .
C2 C3 C4 C5 -0.8(6) . .
C2 C3 C4 C6 -178.4(4) . .
C3 C4 C5 N1 0.9(7) . .
C6 C4 C5 N1 178.5(4) . .
C5 C4 C6 N3 -175.0(4) . .
C3 C4 C6 N3 2.5(6) . .
C5 C4 C6 N2 4.5(6) . .
C3 C4 C6 N2 -178.0(4) . .
N2 C10 C11 C12 55.2(6) . .
N4 C10 C11 C12 -126.9(5) . .
N2 C10 C11 C15 -118.0(5) . .
N4 C10 C11 C15 59.9(6) . .
C15 C11 C12 C13 -3.5(7) . .
C10 C11 C12 C13 -176.8(4) . .
C11 C12 C13 C14 3.2(7) . .
C12 C13 C14 N8 0.3(8) . .
C12 C11 C15 N8 0.3(6) . .
C10 C11 C15 N8 173.6(4) . .
O4 C17 C18 C23 -174.0(4) . .
O3 C17 C18 C23 5.0(6) . .
Zn1 C17 C18 C23 -4.6(13) 2_655 .
O4 C17 C18 C19 3.7(6) . .
O3 C17 C18 C19 -177.2(4) . .
Zn1 C17 C18 C19 173.1(9) 2_655 .
C23 C18 C19 C20 1.3(6) . .
C17 C18 C19 C20 -176.5(4) . .
C18 C19 C20 C21 -1.8(7) . .
C19 C20 C21 C22 -0.3(7) . .
C20 C21 C22 C23 2.8(7) . .
C19 C18 C23 C22 1.2(6) . .
C17 C18 C23 C22 179.0(4) . .
C19 C18 C23 C16 -173.0(4) . .
C17 C18 C23 C16 4.8(6) . .
C21 C22 C23 C18 -3.2(6) . .
C21 C22 C23 C16 171.4(4) . .
O1 C16 C23 C18 85.3(5) . .
O2 C16 C23 C18 -101.9(5) . .
O1 C16 C23 C22 -89.1(5) . .
O2 C16 C23 C22 83.7(5) . .
C4 C5 N1 C1 -0.8(6) . .
C4 C5 N1 Zn1 -173.5(3) . .
C2 C1 N1 C5 0.6(6) . .
C2 C1 N1 Zn1 173.1(4) . .
O2 Zn1 N1 C5 154.2(3) . .
O3 Zn1 N1 C5 -71.5(3) 2_655 .
N8 Zn1 N1 C5 57.0(3) 2_764 .
C17 Zn1 N1 C5 -47.2(3) 2_655 .
O2 Zn1 N1 C1 -18.1(4) . .
O3 Zn1 N1 C1 116.2(3) 2_655 .
N8 Zn1 N1 C1 -115.3(3) 2_764 .
C17 Zn1 N1 C1 140.5(3) 2_655 .
N4 C10 N2 C6 -1.2(4) . .
C11 C10 N2 C6 177.0(4) . .
N3 C6 N2 C10 1.7(5) . .
C4 C6 N2 C10 -177.9(4) . .
N2 C6 N3 N4 -1.4(5) . .
C4 C6 N3 N4 178.1(4) . .
N2 C10 N4 N3 0.4(5) . .
C11 C10 N4 N3 -177.8(4) . .
N2 C10 N4 C7 -175.2(4) . .
C11 C10 N4 C7 6.6(7) . .
C6 N3 N4 C10 0.6(4) . .
C6 N3 N4 C7 176.8(4) . .
N5 C7 N4 C10 -107.9(5) . .
N5 C7 N4 N3 76.8(4) . .
N7 C8 N5 N6 0.7(5) . .
N7 C8 N5 C7 -179.1(4) . .
N4 C7 N5 C8 -84.5(5) . .
N4 C7 N5 N6 95.7(4) . .
N7 C9 N6 N5 0.0(5) . .
C8 N5 N6 C9 -0.4(5) . .
C7 N5 N6 C9 179.4(4) . .
N5 C8 N7 C9 -0.6(5) . .
N6 C9 N7 C8 0.3(6) . .
C11 C15 N8 C14 3.1(6) . .
C11 C15 N8 Zn1 -161.1(3) . 2_764
C13 C14 N8 C15 -3.5(7) . .
C13 C14 N8 Zn1 162.2(4) . 2_764
O1 C16 O2 Zn1 -13.6(5) . .
C23 C16 O2 Zn1 173.9(2) . .
O3 Zn1 O2 C16 -74.8(3) 2_655 .
N1 Zn1 O2 C16 69.6(3) . .
N8 Zn1 O2 C16 166.9(3) 2_764 .
C17 Zn1 O2 C16 -81.7(3) 2_655 .
O4 C17 O3 Zn1 2.4(5) . 2_655
C18 C17 O3 Zn1 -176.6(3) . 2_655
